data_4350127
loop_
_publ_author_name
'Chandrasekhar, Vadapalli'
'Pandian, Balasubramanian Murugesa'
'Azhakar, Ramachandran'

_publ_section_title
;
 Di- and trinuclear complexes derived from
 hexakis(2-pyridyloxy)cyclotriphosphazene. Unusual P-O bond cleavage in
 the formation of [{(L'CuCl)2(Co(NO3)}Cl] (L' = N3P3(OC5H4N)5(O)).
;
_journal_issue 9
_journal_name_full 'Inorganic chemistry'
_journal_page_first 3510
_journal_page_last 3518
_journal_paper_doi 10.1021/ic0517467
_journal_volume 45
_journal_year 2006
_chemical_formula_sum 'C33 H32 Cl10 Cu N9 O7 P3 Zn'
_chemical_formula_weight 1243.00
_space_group_IT_number 2
_space_group_name_Hall '-P 1'
_space_group_name_H-M_alt 'P -1'
_symmetry_cell_setting triclinic
_symmetry_space_group_name_H-M 'P -1'
_atom_sites_solution_hydrogens geom
_atom_sites_solution_primary direct
_atom_sites_solution_secondary difmap
_audit_creation_method SHELXTL
_cell_angle_alpha 114.4740(10)
_cell_angle_beta 108.7240(10)
_cell_angle_gamma 96.4470(10)
_cell_formula_units_Z 2
_cell_length_a 12.3771(8)
_cell_length_b 14.5180(10)
_cell_length_c 15.8869(11)
_cell_measurement_temperature 100(2)
_cell_volume 2359.0(3)
_computing_cell_refinement 'Bruker SMART V5.628'
_computing_data_collection 'Bruker SMART V5.628'
_computing_data_reduction 'Bruker SAINT+ V6.45'
_computing_molecular_graphics 'Bruker SHELXTL'
_computing_publication_material 'Bruker SHELXTL'
_computing_structure_refinement 'Bruker SHELXTL'
_computing_structure_solution 'Bruker SAINT+ V6.45'
_diffrn_ambient_temperature 100(2)
_diffrn_measured_fraction_theta_full 0.955
_diffrn_measured_fraction_theta_max 0.955
_diffrn_measurement_device_type 'CCD area detector'
_diffrn_measurement_method 'phi and omega scans'
_diffrn_radiation_monochromator graphite
_diffrn_radiation_source 'fine-focus sealed tube'
_diffrn_radiation_type MoK\a
_diffrn_radiation_wavelength 0.71073
_diffrn_reflns_av_R_equivalents 0.0189
_diffrn_reflns_av_sigmaI/netI 0.0399
_diffrn_reflns_limit_h_max 10
_diffrn_reflns_limit_h_min -16
_diffrn_reflns_limit_k_max 19
_diffrn_reflns_limit_k_min -19
_diffrn_reflns_limit_l_max 21
_diffrn_reflns_limit_l_min -19
_diffrn_reflns_number 15843
_diffrn_reflns_theta_full 28.32
_diffrn_reflns_theta_max 28.32
_diffrn_reflns_theta_min 2.55
_exptl_absorpt_coefficient_mu 1.683
_exptl_absorpt_correction_type 'Bruker SADABS'
_exptl_crystal_colour Paleblue
_exptl_crystal_density_diffrn 1.750
_exptl_crystal_density_method 'not measured'
_exptl_crystal_description parallelopiped
_exptl_crystal_F_000 1246
_exptl_crystal_size_max .1
_exptl_crystal_size_mid .2
_exptl_crystal_size_min .1
_refine_diff_density_max 1.844
_refine_diff_density_min -1.575
_refine_diff_density_rms 0.145
_refine_ls_extinction_method none
_refine_ls_goodness_of_fit_ref 1.040
_refine_ls_hydrogen_treatment mixed
_refine_ls_matrix_type full
_refine_ls_number_parameters 585
_refine_ls_number_reflns 11241
_refine_ls_number_restraints 0
_refine_ls_restrained_S_all 1.040
_refine_ls_R_factor_all 0.0581
_refine_ls_R_factor_gt 0.0505
_refine_ls_shift/su_max 0.001
_refine_ls_shift/su_mean 0.000
_refine_ls_structure_factor_coef Fsqd
_refine_ls_weighting_details 'calc w=1/[\s^2^(Fo^2^)+(0.0828P)^2^+4.2915P] where P=(Fo^2^+2Fc^2^)/3'
_refine_ls_weighting_scheme calc
_refine_ls_wR_factor_gt 0.1380
_refine_ls_wR_factor_ref 0.1432
_reflns_number_gt 9659
_reflns_number_total 11241
_reflns_threshold_expression >2sigma(I)
_cod_data_source_file ic0517467si20060226_015005.cif
_cod_data_source_block Compound_2
_cod_depositor_comments
;
The following automatic conversions were performed:

data item '_symmetry_cell_setting' value 'Triclinic' was changed to
'triclinic' in accordance with the
/home/saulius/struct/COD-crude-data/automatic-downloads/DataCite-retrospective/ACS/depositions/lib/dictionaries/cif_core.dic
dictionary named 'cif_core.dic' version 2.4.2 last updated on
2011-04-26.

Automatic conversion script
Id: cif_fix_values 6909 2019-04-08 15:41:33Z antanas 
;
_cod_original_sg_symbol_H-M P-1
_cod_database_code 4350127

loop_
_symmetry_equiv_pos_as_xyz
'x, y, z'
'-x, -y, -z'

loop_
_atom_site_label
_atom_site_type_symbol
_atom_site_fract_x
_atom_site_fract_y
_atom_site_fract_z
_atom_site_U_iso_or_equiv
_atom_site_adp_type
_atom_site_occupancy
_atom_site_symmetry_multiplicity
_atom_site_calc_flag
_atom_site_refinement_flags
Cu1 Cu 0.62429(3) 0.59864(3) 0.36344(3) 0.01424(10) Uani 1 1 d .
Zn1 Zn 0.90604(3) 0.80123(3) 0.14034(3) 0.01510(10) Uani 1 1 d .
P1 P 0.83456(7) 0.50367(6) 0.12451(6) 0.01307(16) Uani 1 1 d .
P2 P 0.84284(7) 0.56428(6) 0.31432(6) 0.01268(16) Uani 1 1 d .
P3 P 0.63050(7) 0.52750(6) 0.15378(6) 0.01275(16) Uani 1 1 d .
N1 N 0.9080(2) 0.5538(2) 0.2425(2) 0.0141(5) Uani 1 1 d .
N2 N 0.7056(2) 0.5607(2) 0.26997(19) 0.0124(5) Uani 1 1 d .
N3 N 0.6971(2) 0.4939(2) 0.0822(2) 0.0142(5) Uani 1 1 d .
N4 N 0.7550(3) 0.3148(2) 0.1273(2) 0.0188(6) Uani 1 1 d .
N5 N 0.8618(2) 0.6620(2) 0.0035(2) 0.0160(5) Uani 1 1 d .
N6 N 0.5112(2) 0.4431(2) 0.2666(2) 0.0163(5) Uani 1 1 d .
N7 N 0.7628(2) 0.5124(2) 0.4511(2) 0.0161(5) Uani 1 1 d .
N8 N 0.4997(2) 0.6623(2) 0.2603(2) 0.0172(5) Uani 1 1 d .
N9 N 0.7554(3) 0.7432(2) 0.4470(2) 0.0159(5) Uani 1 1 d .
O1 O 0.8569(2) 0.39403(17) 0.06400(18) 0.0162(5) Uani 1 1 d .
O2 O 0.9037(2) 0.57394(17) 0.09346(17) 0.0143(4) Uani 1 1 d .
O3 O 0.5133(2) 0.43911(18) 0.11792(17) 0.0169(5) Uani 1 1 d .
O4 O 0.8658(2) 0.47697(18) 0.34714(17) 0.0161(5) Uani 1 1 d .
O5 O 0.5755(2) 0.61460(18) 0.13676(17) 0.0160(4) Uani 1 1 d .
O6 O 0.9071(2) 0.66871(18) 0.41942(17) 0.0156(4) Uani 1 1 d .
O7 O 0.1340(3) 0.7344(3) 0.3447(2) 0.0348(7) Uani 1 1 d .
C1 C 0.8186(3) 0.3054(2) 0.0731(2) 0.0155(6) Uani 1 1 d .
C2 C 0.8506(3) 0.2168(3) 0.0239(3) 0.0200(7) Uani 1 1 d .
H2 H 0.8961 0.2157 -0.0143 0.024 Uiso 1 1 calc R
C3 C 0.8128(3) 0.1297(3) 0.0332(3) 0.0243(7) Uani 1 1 d .
H3 H 0.8319 0.0663 0.0010 0.029 Uiso 1 1 calc R
C4 C 0.7462(3) 0.1359(3) 0.0904(3) 0.0247(7) Uani 1 1 d .
H4 H 0.7190 0.0768 0.0975 0.030 Uiso 1 1 calc R
C5 C 0.7205(3) 0.2290(3) 0.1362(3) 0.0229(7) Uani 1 1 d .
H5 H 0.6764 0.2331 0.1762 0.027 Uiso 1 1 calc R
C6 C 0.8677(3) 0.5694(2) -0.0003(2) 0.0146(6) Uani 1 1 d .
C7 C 0.8486(3) 0.4787(3) -0.0873(3) 0.0190(7) Uani 1 1 d .
H7 H 0.8520 0.4139 -0.0866 0.023 Uiso 1 1 calc R
C8 C 0.8242(3) 0.4858(3) -0.1754(3) 0.0207(7) Uani 1 1 d .
H8 H 0.8115 0.4256 -0.2367 0.025 Uiso 1 1 calc R
C9 C 0.8184(3) 0.5811(3) -0.1734(3) 0.0230(7) Uani 1 1 d .
H9 H 0.8018 0.5873 -0.2332 0.028 Uiso 1 1 calc R
C10 C 0.8372(3) 0.6676(3) -0.0829(3) 0.0201(7) Uani 1 1 d .
H10 H 0.8324 0.7329 -0.0818 0.024 Uiso 1 1 calc R
C11 C 0.4896(3) 0.3873(3) 0.1687(3) 0.0164(6) Uani 1 1 d .
C12 C 0.4375(3) 0.2792(3) 0.1109(3) 0.0206(7) Uani 1 1 d .
H12 H 0.4259 0.2429 0.0419 0.025 Uiso 1 1 calc R
C13 C 0.4031(3) 0.2259(3) 0.1568(3) 0.0272(8) Uani 1 1 d .
H13 H 0.3671 0.1517 0.1197 0.033 Uiso 1 1 calc R
C14 C 0.4215(4) 0.2819(3) 0.2577(3) 0.0267(8) Uani 1 1 d .
H14 H 0.3975 0.2471 0.2906 0.032 Uiso 1 1 calc R
C15 C 0.4754(3) 0.3888(3) 0.3088(3) 0.0209(7) Uani 1 1 d .
H15 H 0.4882 0.4266 0.3780 0.025 Uiso 1 1 calc R
C16 C 0.8284(3) 0.4569(3) 0.4132(2) 0.0157(6) Uani 1 1 d .
C17 C 0.8641(3) 0.3770(3) 0.4312(3) 0.0193(7) Uani 1 1 d .
H17 H 0.9116 0.3400 0.4010 0.023 Uiso 1 1 calc R
C18 C 0.8267(3) 0.3543(3) 0.4957(3) 0.0214(7) Uani 1 1 d .
H18 H 0.8470 0.2997 0.5102 0.026 Uiso 1 1 calc R
C19 C 0.7592(3) 0.4122(3) 0.5388(3) 0.0198(7) Uani 1 1 d .
H19 H 0.7337 0.3985 0.5839 0.024 Uiso 1 1 calc R
C20 C 0.7295(3) 0.4897(3) 0.5153(2) 0.0192(7) Uani 1 1 d .
H20 H 0.6835 0.5291 0.5455 0.023 Uiso 1 1 calc R
C21 C 0.5061(3) 0.6669(2) 0.1804(2) 0.0159(6) Uani 1 1 d .
C22 C 0.4487(3) 0.7229(3) 0.1367(3) 0.0193(7) Uani 1 1 d .
H22 H 0.4553 0.7219 0.0784 0.023 Uiso 1 1 calc R
C23 C 0.3819(3) 0.7798(3) 0.1805(3) 0.0219(7) Uani 1 1 d .
H23 H 0.3426 0.8204 0.1538 0.026 Uiso 1 1 calc R
C24 C 0.3731(3) 0.7769(3) 0.2649(3) 0.0219(7) Uani 1 1 d .
H24 H 0.3277 0.8153 0.2968 0.026 Uiso 1 1 calc R
C25 C 0.4318(3) 0.7170(3) 0.3007(3) 0.0195(7) Uani 1 1 d .
H25 H 0.4240 0.7140 0.3572 0.023 Uiso 1 1 calc R
C26 C 0.8676(3) 0.7567(3) 0.4568(2) 0.0157(6) Uani 1 1 d .
C27 C 0.9530(3) 0.8535(3) 0.5085(3) 0.0208(7) Uani 1 1 d .
H27 H 1.0318 0.8579 0.5124 0.025 Uiso 1 1 calc R
C28 C 0.9208(4) 0.9429(3) 0.5539(3) 0.0259(8) Uani 1 1 d .
H28 H 0.9774 1.0106 0.5911 0.031 Uiso 1 1 calc R
C29 C 0.8029(4) 0.9322(3) 0.5440(3) 0.0248(8) Uani 1 1 d .
H29 H 0.7776 0.9924 0.5739 0.030 Uiso 1 1 calc R
C30 C 0.7242(3) 0.8320(3) 0.4899(3) 0.0204(7) Uani 1 1 d .
H30 H 0.6440 0.8252 0.4824 0.025 Uiso 1 1 calc R
C31 C 0.0772(4) 0.1260(3) 0.2382(3) 0.0340(9) Uani 1 1 d .
H31A H -0.0054 0.0837 0.2140 0.041 Uiso 1 1 calc R
H31B H 0.1313 0.1002 0.2785 0.041 Uiso 1 1 calc R
C32 C 0.6556(4) 0.9614(3) 0.2236(3) 0.0325(9) Uani 1 1 d .
H32A H 0.6248 0.9423 0.2662 0.039 Uiso 1 1 calc R
H32B H 0.6956 0.9086 0.1949 0.039 Uiso 1 1 calc R
C33 C 0.5190(5) 0.1271(4) 0.3802(4) 0.0498(13) Uani 1 1 d .
H33A H 0.5206 0.1999 0.4240 0.060 Uiso 1 1 calc R
H33B H 0.5631 0.1304 0.3390 0.060 Uiso 1 1 calc R
Cl1 Cl 0.54077(8) 0.63684(7) 0.47497(6) 0.02104(17) Uani 1 1 d .
Cl2 Cl 0.83603(8) 0.78781(6) 0.24925(6) 0.02020(17) Uani 1 1 d .
Cl3 Cl 0.82693(8) 0.90534(6) 0.08009(6) 0.02221(18) Uani 1 1 d .
Cl4 Cl 1.10677(7) 0.85313(7) 0.20666(6) 0.02202(17) Uani 1 1 d .
Cl5 Cl 0.10983(9) 0.10758(7) 0.13294(7) 0.0291(2) Uani 1 1 d .
Cl6 Cl 0.09236(14) 0.25816(9) 0.31505(9) 0.0530(4) Uani 1 1 d .
Cl7 Cl 0.75994(12) 1.08684(10) 0.29925(9) 0.0490(3) Uani 1 1 d .
Cl8 Cl 0.53523(9) 0.95747(8) 0.12363(8) 0.0339(2) Uani 1 1 d .
Cl9 Cl 0.5889(2) 0.07282(18) 0.45607(13) 0.0873(6) Uani 1 1 d .
Cl10 Cl 0.37139(13) 0.05117(10) 0.30025(11) 0.0510(3) Uani 1 1 d .
H52 H 0.120(6) 0.773(5) 0.311(5) 0.059(18) Uiso 1 1 d .
H51 H 0.061(5) 0.704(4) 0.322(4) 0.036(14) Uiso 1 1 d .

loop_
_atom_site_aniso_label
_atom_site_aniso_U_11
_atom_site_aniso_U_22
_atom_site_aniso_U_33
_atom_site_aniso_U_23
_atom_site_aniso_U_13
_atom_site_aniso_U_12
Cu1 0.0137(2) 0.01395(19) 0.01530(18) 0.00630(15) 0.00793(15) 0.00156(15)
Zn1 0.01550(19) 0.01336(18) 0.01613(18) 0.00729(15) 0.00645(15) 0.00194(14)
P1 0.0143(4) 0.0119(4) 0.0144(4) 0.0066(3) 0.0076(3) 0.0023(3)
P2 0.0116(4) 0.0134(4) 0.0138(3) 0.0071(3) 0.0058(3) 0.0019(3)
P3 0.0120(4) 0.0121(4) 0.0125(3) 0.0054(3) 0.0047(3) 0.0007(3)
N1 0.0135(13) 0.0160(12) 0.0150(12) 0.0083(11) 0.0074(10) 0.0037(10)
N2 0.0128(12) 0.0128(12) 0.0120(11) 0.0061(10) 0.0057(10) 0.0021(10)
N3 0.0147(13) 0.0134(12) 0.0127(12) 0.0042(10) 0.0068(10) 0.0023(10)
N4 0.0223(15) 0.0172(13) 0.0222(14) 0.0116(12) 0.0124(12) 0.0059(11)
N5 0.0165(13) 0.0146(13) 0.0172(13) 0.0088(11) 0.0067(11) 0.0017(10)
N6 0.0143(13) 0.0166(13) 0.0188(13) 0.0098(11) 0.0066(11) 0.0021(10)
N7 0.0160(13) 0.0187(13) 0.0152(12) 0.0093(11) 0.0070(11) 0.0043(11)
N8 0.0141(13) 0.0190(13) 0.0202(13) 0.0110(11) 0.0068(11) 0.0045(11)
N9 0.0175(14) 0.0157(13) 0.0129(12) 0.0066(10) 0.0057(11) 0.0018(11)
O1 0.0209(12) 0.0126(10) 0.0206(11) 0.0088(9) 0.0133(10) 0.0057(9)
O2 0.0151(11) 0.0135(10) 0.0152(10) 0.0079(9) 0.0068(9) 0.0009(9)
O3 0.0149(11) 0.0180(11) 0.0146(10) 0.0078(9) 0.0046(9) -0.0024(9)
O4 0.0171(11) 0.0190(11) 0.0176(11) 0.0115(9) 0.0092(9) 0.0062(9)
O5 0.0141(11) 0.0187(11) 0.0188(11) 0.0115(9) 0.0073(9) 0.0054(9)
O6 0.0124(11) 0.0171(11) 0.0140(10) 0.0062(9) 0.0038(9) 0.0021(9)
O7 0.0271(16) 0.0377(17) 0.0361(16) 0.0227(14) 0.0060(13) -0.0032(13)
C1 0.0186(16) 0.0120(14) 0.0165(14) 0.0089(12) 0.0056(12) 0.0030(12)
C2 0.0176(16) 0.0197(16) 0.0218(16) 0.0090(14) 0.0083(14) 0.0049(13)
C3 0.0278(19) 0.0171(16) 0.0306(18) 0.0121(15) 0.0130(16) 0.0090(14)
C4 0.0245(18) 0.0210(17) 0.036(2) 0.0193(16) 0.0129(16) 0.0060(14)
C5 0.0216(18) 0.0240(17) 0.0300(18) 0.0177(15) 0.0128(15) 0.0041(14)
C6 0.0127(14) 0.0160(14) 0.0165(14) 0.0088(12) 0.0072(12) 0.0015(12)
C7 0.0220(17) 0.0155(15) 0.0192(15) 0.0073(13) 0.0102(14) 0.0026(13)
C8 0.0204(17) 0.0201(16) 0.0174(15) 0.0066(13) 0.0075(13) 0.0011(13)
C9 0.0235(18) 0.0263(18) 0.0181(15) 0.0121(14) 0.0065(14) 0.0033(14)
C10 0.0239(17) 0.0164(15) 0.0197(16) 0.0095(13) 0.0080(14) 0.0037(13)
C11 0.0105(14) 0.0188(15) 0.0201(15) 0.0117(13) 0.0044(12) 0.0005(12)
C12 0.0176(16) 0.0179(16) 0.0211(16) 0.0075(13) 0.0058(13) -0.0001(13)
C13 0.0237(19) 0.0201(17) 0.0299(19) 0.0123(15) 0.0044(16) -0.0037(14)
C14 0.0251(19) 0.0254(18) 0.0291(19) 0.0171(16) 0.0080(16) -0.0018(15)
C15 0.0194(17) 0.0223(17) 0.0212(16) 0.0122(14) 0.0080(14) 0.0004(13)
C16 0.0124(15) 0.0175(15) 0.0139(13) 0.0083(12) 0.0023(12) -0.0013(12)
C17 0.0204(17) 0.0193(16) 0.0208(16) 0.0109(13) 0.0099(14) 0.0050(13)
C18 0.0193(17) 0.0240(17) 0.0239(16) 0.0164(15) 0.0064(14) 0.0039(14)
C19 0.0166(16) 0.0264(17) 0.0184(15) 0.0143(14) 0.0062(13) 0.0011(13)
C20 0.0178(16) 0.0250(17) 0.0150(14) 0.0092(13) 0.0083(13) 0.0037(13)
C21 0.0124(15) 0.0131(14) 0.0180(14) 0.0047(12) 0.0053(12) 0.0020(12)
C22 0.0195(17) 0.0157(15) 0.0181(15) 0.0079(13) 0.0038(13) 0.0017(13)
C23 0.0192(17) 0.0189(16) 0.0224(16) 0.0097(14) 0.0033(14) 0.0040(13)
C24 0.0181(17) 0.0211(16) 0.0227(16) 0.0070(14) 0.0077(14) 0.0078(14)
C25 0.0165(16) 0.0219(16) 0.0205(15) 0.0095(14) 0.0092(13) 0.0046(13)
C26 0.0174(16) 0.0171(15) 0.0116(13) 0.0070(12) 0.0054(12) 0.0027(12)
C27 0.0198(17) 0.0185(16) 0.0177(15) 0.0071(13) 0.0051(13) -0.0028(13)
C28 0.033(2) 0.0170(16) 0.0197(16) 0.0057(14) 0.0083(15) -0.0022(15)
C29 0.032(2) 0.0164(16) 0.0198(16) 0.0058(14) 0.0078(15) 0.0043(15)
C30 0.0219(17) 0.0200(16) 0.0194(15) 0.0086(14) 0.0096(14) 0.0058(14)
C31 0.047(3) 0.029(2) 0.0277(19) 0.0141(17) 0.0193(19) 0.0044(19)
C32 0.029(2) 0.031(2) 0.031(2) 0.0133(17) 0.0083(17) 0.0050(17)
C33 0.047(3) 0.037(3) 0.056(3) 0.011(2) 0.026(3) 0.011(2)
Cl1 0.0254(4) 0.0237(4) 0.0250(4) 0.0146(3) 0.0180(3) 0.0106(3)
Cl2 0.0237(4) 0.0184(4) 0.0210(4) 0.0097(3) 0.0125(3) 0.0033(3)
Cl3 0.0256(4) 0.0172(4) 0.0241(4) 0.0121(3) 0.0074(3) 0.0059(3)
Cl4 0.0153(4) 0.0276(4) 0.0210(4) 0.0109(3) 0.0071(3) 0.0025(3)
Cl5 0.0353(5) 0.0267(4) 0.0293(4) 0.0138(4) 0.0177(4) 0.0071(4)
Cl6 0.0808(10) 0.0281(5) 0.0391(6) 0.0022(5) 0.0361(7) -0.0032(6)
Cl7 0.0432(7) 0.0456(7) 0.0366(6) 0.0098(5) 0.0100(5) -0.0042(5)
Cl8 0.0264(5) 0.0366(5) 0.0408(5) 0.0227(5) 0.0116(4) 0.0055(4)
Cl9 0.1015(15) 0.1001(15) 0.0518(9) 0.0348(10) 0.0211(10) 0.0350(12)
Cl10 0.0509(7) 0.0340(6) 0.0639(8) 0.0146(6) 0.0312(7) 0.0091(5)

loop_
_atom_type_symbol
_atom_type_description
_atom_type_scat_dispersion_real
_atom_type_scat_dispersion_imag
_atom_type_scat_source
C C 0.0033 0.0016 'International Tables Vol C Tables 4.2.6.8 and 6.1.1.4'
H H 0.0000 0.0000 'International Tables Vol C Tables 4.2.6.8 and 6.1.1.4'
N N 0.0061 0.0033 'International Tables Vol C Tables 4.2.6.8 and 6.1.1.4'
O O 0.0106 0.0060 'International Tables Vol C Tables 4.2.6.8 and 6.1.1.4'
P P 0.1023 0.0942 'International Tables Vol C Tables 4.2.6.8 and 6.1.1.4'
Cl Cl 0.1484 0.1585 'International Tables Vol C Tables 4.2.6.8 and 6.1.1.4'
Cu Cu 0.3201 1.2651 'International Tables Vol C Tables 4.2.6.8 and 6.1.1.4'
Zn Zn 0.2839 1.4301 'International Tables Vol C Tables 4.2.6.8 and 6.1.1.4'

loop_
_geom_angle_atom_site_label_1
_geom_angle_atom_site_label_2
_geom_angle_atom_site_label_3
_geom_angle
N2 Cu1 N9 85.73(11)
N2 Cu1 N6 84.80(11)
N9 Cu1 N6 170.15(11)
N2 Cu1 Cl1 175.96(8)
N9 Cu1 Cl1 94.28(8)
N6 Cu1 Cl1 94.97(8)
N2 Cu1 N8 88.09(10)
N9 Cu1 N8 91.30(10)
N6 Cu1 N8 91.08(10)
Cl1 Cu1 N8 95.94(7)
N5 Zn1 Cl2 116.85(8)
N5 Zn1 Cl3 100.38(8)
Cl2 Zn1 Cl3 111.66(4)
N5 Zn1 Cl4 103.16(8)
Cl2 Zn1 Cl4 112.04(4)
Cl3 Zn1 Cl4 112.01(4)
N1 P1 N3 119.32(14)
N1 P1 O2 103.68(13)
N3 P1 O2 110.85(14)
N1 P1 O1 111.67(14)
N3 P1 O1 110.08(14)
O2 P1 O1 99.18(12)
N1 P2 O4 105.28(13)
N1 P2 O6 112.23(14)
O4 P2 O6 101.47(13)
N1 P2 N2 115.81(14)
O4 P2 N2 114.11(13)
O6 P2 N2 107.11(13)
N3 P3 O5 105.51(14)
N3 P3 O3 113.27(14)
O5 P3 O3 100.80(13)
N3 P3 N2 116.35(15)
O5 P3 N2 114.47(13)
O3 P3 N2 105.52(13)
P2 N1 P1 120.52(17)
P3 N2 P2 123.33(17)
P3 N2 Cu1 118.29(15)
P2 N2 Cu1 118.38(15)
P3 N3 P1 121.61(17)
C1 N4 C5 115.8(3)
C6 N5 C10 117.6(3)
C6 N5 Zn1 122.7(2)
C10 N5 Zn1 119.4(2)
C11 N6 C15 116.3(3)
C11 N6 Cu1 124.5(2)
C15 N6 Cu1 118.1(2)
C16 N7 C20 115.9(3)
C21 N8 C25 116.2(3)
C21 N8 Cu1 127.8(2)
C25 N8 Cu1 114.8(2)
C26 N9 C30 116.2(3)
C26 N9 Cu1 125.1(2)
C30 N9 Cu1 118.5(2)
C1 O1 P1 121.2(2)
C6 O2 P1 126.4(2)
C11 O3 P3 127.6(2)
C16 O4 P2 127.1(2)
C21 O5 P3 128.0(2)
C26 O6 P2 128.4(2)
N4 C1 C2 126.5(3)
N4 C1 O1 116.8(3)
C2 C1 O1 116.7(3)
C1 C2 C3 116.5(3)
C2 C3 C4 119.3(3)
C5 C4 C3 118.8(3)
N4 C5 C4 123.2(3)
N5 C6 O2 113.2(3)
N5 C6 C7 124.2(3)
O2 C6 C7 122.4(3)
C6 C7 C8 117.5(3)
C9 C8 C7 119.5(3)
C8 C9 C10 119.0(3)
N5 C10 C9 122.2(3)
N6 C11 O3 119.5(3)
N6 C11 C12 124.4(3)
O3 C11 C12 116.1(3)
C13 C12 C11 117.8(3)
C12 C13 C14 119.3(3)
C15 C14 C13 118.4(3)
N6 C15 C14 123.8(3)
N7 C16 C17 126.3(3)
N7 C16 O4 118.5(3)
C17 C16 O4 115.1(3)
C18 C17 C16 116.4(3)
C19 C18 C17 119.1(3)
C20 C19 C18 119.2(3)
N7 C20 C19 123.0(3)
N8 C21 O5 119.2(3)
N8 C21 C22 124.9(3)
O5 C21 C22 115.9(3)
C23 C22 C21 117.8(3)
C22 C23 C24 118.8(3)
C25 C24 C23 118.4(3)
N8 C25 C24 123.8(3)
N9 C26 C27 124.9(3)
N9 C26 O6 119.1(3)
C27 C26 O6 115.9(3)
C28 C27 C26 118.3(3)
C27 C28 C29 118.6(3)
C30 C29 C28 118.6(3)
N9 C30 C29 123.4(3)
Cl6 C31 Cl5 112.0(2)
Cl7 C32 Cl8 112.0(2)
Cl10 C33 Cl9 111.0(3)

loop_
_geom_bond_atom_site_label_1
_geom_bond_atom_site_label_2
_geom_bond_distance
Cu1 N2 1.982(3)
Cu1 N9 2.085(3)
Cu1 N6 2.111(3)
Cu1 Cl1 2.2375(9)
Cu1 N8 2.423(3)
Zn1 N5 2.111(3)
Zn1 Cl2 2.2331(9)
Zn1 Cl3 2.2559(9)
Zn1 Cl4 2.2564(9)
P1 N1 1.580(3)
P1 N3 1.581(3)
P1 O2 1.584(2)
P1 O1 1.593(2)
P2 N1 1.566(3)
P2 O4 1.579(2)
P2 O6 1.581(2)
P2 N2 1.602(3)
P3 N3 1.562(3)
P3 O5 1.579(2)
P3 O3 1.588(2)
P3 N2 1.601(3)
N4 C1 1.320(4)
N4 C5 1.349(4)
N5 C6 1.333(4)
N5 C10 1.345(4)
N6 C11 1.336(4)
N6 C15 1.348(4)
N7 C16 1.316(4)
N7 C20 1.354(4)
N8 C21 1.324(4)
N8 C25 1.351(4)
N9 C26 1.329(4)
N9 C30 1.352(4)
O1 C1 1.401(4)
O2 C6 1.381(4)
O3 C11 1.381(4)
O4 C16 1.390(4)
O5 C21 1.374(4)
O6 C26 1.386(4)
C1 C2 1.379(5)
C2 C3 1.380(5)
C3 C4 1.394(5)
C4 C5 1.374(5)
C6 C7 1.383(5)
C7 C8 1.384(5)
C8 C9 1.382(5)
C9 C10 1.387(5)
C11 C12 1.387(5)
C12 C13 1.380(5)
C13 C14 1.388(6)
C14 C15 1.374(5)
C16 C17 1.390(5)
C17 C18 1.387(5)
C18 C19 1.386(5)
C19 C20 1.376(5)
C21 C22 1.390(5)
C22 C23 1.377(5)
C23 C24 1.398(5)
C24 C25 1.374(5)
C26 C27 1.385(5)
C27 C28 1.375(5)
C28 C29 1.400(6)
C29 C30 1.382(5)
C31 Cl6 1.743(4)
C31 Cl5 1.766(4)
C32 Cl7 1.757(4)
C32 Cl8 1.769(4)
C33 Cl10 1.750(6)
C33 Cl9 1.758(6)
